data_7002352
loop_
_publ_author_name
'Fantasia, Serena'
'Pasini, Alessandro'
'Nolan, Steven P.'

_publ_section_title
;
 Platinum(II) mediated Csp3-H activation of tetramethylthiourea
;
_journal_issue 38
_journal_name_full 'Dalton Transactions'
_journal_page_first 8107
_journal_page_last 8110
_journal_paper_doi 10.1039/b911164f
_journal_year 2009
_chemical_formula_sum 'C33 H51 Cl11 N4 Pt'
_chemical_formula_weight 1088.82
_chemical_name_systematic
;
?
;
_space_group_IT_number 4
_symmetry_cell_setting monoclinic
_symmetry_space_group_name_Hall 'P 2yb'
_symmetry_space_group_name_H-M 'P 1 21 1'
_atom_sites_solution_hydrogens geom
_atom_sites_solution_primary direct
_atom_sites_solution_secondary difmap
_audit_creation_method SHELXL-97
_cell_angle_alpha 90.00
_cell_angle_beta 109.9250(10)
_cell_angle_gamma 90.00
_cell_formula_units_Z 2
_cell_length_a 9.6623(8)
_cell_length_b 24.792(2)
_cell_length_c 9.7344(8)
_cell_measurement_reflns_used 9984
_cell_measurement_temperature 100(2)
_cell_measurement_theta_max 36.67
_cell_measurement_theta_min 5.38
_cell_volume 2192.3(3)
_computing_cell_refinement 'Bruker SMART'
_computing_data_collection 'Bruker SMART'
_computing_data_reduction 'Bruker SAINT'
_computing_molecular_graphics 'Bruker SHELXTL'
_computing_publication_material 'Bruker SHELXTL'
_computing_structure_refinement 'SHELXL-97 (Sheldrick, 1997)'
_computing_structure_solution 'SHELXS-97 (Sheldrick, 1990)'
_diffrn_ambient_temperature 100(2)
_diffrn_measured_fraction_theta_full 0.947
_diffrn_measured_fraction_theta_max 0.947
_diffrn_measurement_device_type 'CCD area detector'
_diffrn_measurement_method 'phi and omega scans'
_diffrn_radiation_monochromator graphite
_diffrn_radiation_source 'fine-focus sealed tube'
_diffrn_radiation_type MoK\a
_diffrn_radiation_wavelength 0.71073
_diffrn_reflns_av_R_equivalents 0.0211
_diffrn_reflns_av_sigmaI/netI 0.0528
_diffrn_reflns_limit_h_max 15
_diffrn_reflns_limit_h_min -15
_diffrn_reflns_limit_k_max 41
_diffrn_reflns_limit_k_min -30
_diffrn_reflns_limit_l_max 16
_diffrn_reflns_limit_l_min -16
_diffrn_reflns_number 31846
_diffrn_reflns_theta_full 36.83
_diffrn_reflns_theta_max 36.83
_diffrn_reflns_theta_min 5.38
_exptl_absorpt_coefficient_mu 3.900
_exptl_absorpt_correction_T_max 0.6964
_exptl_absorpt_correction_T_min 0.3045
_exptl_absorpt_correction_type none
_exptl_crystal_colour translucent
_exptl_crystal_density_diffrn 1.649
_exptl_crystal_density_meas 0
_exptl_crystal_density_method 'not measured'
_exptl_crystal_description Block
_exptl_crystal_F_000 1084
_exptl_crystal_size_max 0.40
_exptl_crystal_size_mid 0.30
_exptl_crystal_size_min 0.10
_refine_diff_density_max 1.468
_refine_diff_density_min -2.103
_refine_diff_density_rms 0.154
_refine_ls_abs_structure_details 'Flack H D (1983), Acta Cryst. A39, 876-881'
_refine_ls_abs_structure_Flack 0.027(3)
_refine_ls_extinction_method none
_refine_ls_goodness_of_fit_ref 1.223
_refine_ls_hydrogen_treatment mixed
_refine_ls_matrix_type full
_refine_ls_number_parameters 442
_refine_ls_number_reflns 16621
_refine_ls_number_restraints 1
_refine_ls_restrained_S_all 1.223
_refine_ls_R_factor_all 0.0233
_refine_ls_R_factor_gt 0.0228
_refine_ls_shift/su_max 0.002
_refine_ls_shift/su_mean 0.000
_refine_ls_structure_factor_coef Fsqd
_refine_ls_weighting_details 'calc w=1/[\s^2^(Fo^2^)+(0.0117P)^2^+0.7043P] where P=(Fo^2^+2Fc^2^)/3'
_refine_ls_weighting_scheme calc
_refine_ls_wR_factor_gt 0.0704
_refine_ls_wR_factor_ref 0.0708
_reflns_number_gt 16371
_reflns_number_total 16621
_reflns_threshold_expression >2sigma(I)
_cod_data_source_file b911164f.txt
_cod_data_source_block sere62c_0m
_cod_depositor_comments
;
The following automatic conversions were performed:
'_symmetry_cell_setting' value 'Monoclinic' changed to 'monoclinic'
according to '/home/saulius/struct/CIF-dictionaries/cif_core.dic'
dictionary named 'cif_core.dic' version 2.4.1 from 2010-06-29.

Automatic conversion script
Id: cif_fix_enum 1527 2010-12-29 10:47:43Z saulius 
;
_cod_original_sg_symbol_H-M P2(1)
_cod_database_code 7002352

loop_
_symmetry_equiv_pos_as_xyz
'x, y, z'
'-x, y+1/2, -z'

loop_
_atom_site_label
_atom_site_type_symbol
_atom_site_fract_x
_atom_site_fract_y
_atom_site_fract_z
_atom_site_U_iso_or_equiv
_atom_site_adp_type
_atom_site_occupancy
_atom_site_symmetry_multiplicity
_atom_site_calc_flag
_atom_site_refinement_flags
_atom_site_disorder_assembly
_atom_site_disorder_group
Pt1 Pt 0.830344(7) 0.412150(6) 0.635584(7) 0.00869(2) Uani 1 1 d . . .
Cl1 Cl 0.89279(7) 0.39571(3) 0.88890(6) 0.01638(10) Uani 1 1 d . . .
C1 C 0.6331(3) 0.38246(10) 0.6104(2) 0.0098(3) Uani 1 1 d . . .
N1 N 0.5048(2) 0.40855(13) 0.5922(2) 0.0125(4) Uani 1 1 d . . .
N2 N 0.6010(2) 0.32929(9) 0.6167(2) 0.0126(3) Uani 1 1 d . . .
C2 C 0.3942(3) 0.37293(12) 0.5878(3) 0.0188(5) Uani 1 1 d . . .
H2 H 0.2955 0.3818 0.5772 0.023 Uiso 1 1 calc R . .
N3 N 0.7540(2) 0.47962(9) 0.3638(2) 0.0122(3) Uani 1 1 d . . .
C3 C 0.4528(3) 0.32299(12) 0.6015(3) 0.0185(5) Uani 1 1 d . . .
H3 H 0.4029 0.2899 0.6008 0.022 Uiso 1 1 calc R . .
C4 C 0.4925(3) 0.46763(10) 0.6099(3) 0.0127(4) Uani 1 1 d . . .
H4 H 0.5761 0.4855 0.5893 0.015 Uiso 1 1 calc R . .
N4 N 0.7814(3) 0.39596(10) 0.3143(2) 0.0129(3) Uani 1 1 d . . .
C5 C 0.3488(3) 0.48969(11) 0.5026(3) 0.0148(4) Uani 1 1 d . . .
H5A H 0.2650 0.4693 0.5134 0.018 Uiso 1 1 calc R . .
H5B H 0.3479 0.4844 0.4015 0.018 Uiso 1 1 calc R . .
C6 C 0.3294(3) 0.54995(12) 0.5284(3) 0.0168(4) Uani 1 1 d . . .
H6A H 0.4061 0.5709 0.5056 0.020 Uiso 1 1 calc R . .
H6B H 0.2321 0.5622 0.4619 0.020 Uiso 1 1 calc R . .
C7 C 0.3409(3) 0.56064(12) 0.6873(3) 0.0196(5) Uani 1 1 d . . .
H7A H 0.3321 0.5998 0.7022 0.023 Uiso 1 1 calc R . .
H7B H 0.2596 0.5421 0.7082 0.023 Uiso 1 1 calc R . .
Cl8 Cl 1.07309(6) 0.44323(3) 0.67645(6) 0.01441(9) Uani 1 1 d . . .
C8 C 0.4894(4) 0.54004(12) 0.7915(3) 0.0201(5) Uani 1 1 d . . .
H8A H 0.5703 0.5601 0.7738 0.024 Uiso 1 1 calc R . .
H8B H 0.4957 0.5467 0.8938 0.024 Uiso 1 1 calc R . .
C9 C 0.5072(3) 0.47967(12) 0.7693(3) 0.0182(5) Uani 1 1 d . . .
H9A H 0.4311 0.4594 0.7948 0.022 Uiso 1 1 calc R . .
H9B H 0.6049 0.4676 0.8351 0.022 Uiso 1 1 calc R . .
C10 C 0.7063(3) 0.28431(10) 0.6514(3) 0.0127(4) Uani 1 1 d . . .
H10 H 0.8038 0.2986 0.6539 0.015 Uiso 1 1 calc R . .
C11 C 0.7252(3) 0.26088(11) 0.8033(3) 0.0164(4) Uani 1 1 d . . .
H11A H 0.7601 0.2895 0.8780 0.020 Uiso 1 1 calc R . .
H11B H 0.6289 0.2478 0.8049 0.020 Uiso 1 1 calc R . .
C12 C 0.8356(4) 0.21432(12) 0.8401(3) 0.0197(5) Uani 1 1 d . . .
H12A H 0.8410 0.1984 0.9351 0.024 Uiso 1 1 calc R . .
H12B H 0.9344 0.2284 0.8501 0.024 Uiso 1 1 calc R . .
C13 C 0.7931(4) 0.17038(12) 0.7228(3) 0.0193(5) Uani 1 1 d . . .
H13A H 0.7006 0.1529 0.7214 0.023 Uiso 1 1 calc R . .
H13B H 0.8712 0.1425 0.7464 0.023 Uiso 1 1 calc R . .
C14 C 0.7723(3) 0.19436(11) 0.5722(3) 0.0179(5) Uani 1 1 d . . .
H14A H 0.8679 0.2082 0.5705 0.021 Uiso 1 1 calc R . .
H14B H 0.7389 0.1657 0.4972 0.021 Uiso 1 1 calc R . .
C15 C 0.6597(3) 0.24018(11) 0.5352(3) 0.0147(4) Uani 1 1 d . . .
H15A H 0.6509 0.2556 0.4387 0.018 Uiso 1 1 calc R . .
H15B H 0.5622 0.2259 0.5292 0.018 Uiso 1 1 calc R . .
C16 C 0.7832(3) 0.42967(10) 0.4250(2) 0.0108(3) Uani 1 1 d . . .
C17 C 0.7351(3) 0.47669(12) 0.2156(3) 0.0168(4) Uani 1 1 d . . .
H17 H 0.7132 0.5059 0.1484 0.020 Uiso 1 1 calc R . .
C18 C 0.7537(3) 0.42480(11) 0.1854(3) 0.0180(5) Uani 1 1 d . . .
H18 H 0.7489 0.4106 0.0933 0.022 Uiso 1 1 calc R . .
C19 C 0.7659(3) 0.53090(10) 0.4426(3) 0.0125(4) Uani 1 1 d . . .
H19 H 0.7681 0.5228 0.5439 0.015 Uiso 1 1 calc R . .
C20 C 0.6333(3) 0.56702(11) 0.3692(3) 0.0163(4) Uani 1 1 d . . .
H20A H 0.5419 0.5483 0.3661 0.020 Uiso 1 1 calc R . .
H20B H 0.6272 0.5748 0.2675 0.020 Uiso 1 1 calc R . .
C21 C 0.6482(3) 0.62021(12) 0.4547(4) 0.0214(5) Uani 1 1 d . . .
H21A H 0.5630 0.6437 0.4046 0.026 Uiso 1 1 calc R . .
H21B H 0.6464 0.6124 0.5538 0.026 Uiso 1 1 calc R . .
C22 C 0.7892(4) 0.64989(12) 0.4675(4) 0.0234(6) Uani 1 1 d . . .
H22A H 0.7976 0.6827 0.5279 0.028 Uiso 1 1 calc R . .
H22B H 0.7872 0.6612 0.3693 0.028 Uiso 1 1 calc R . .
C23 C 0.9231(4) 0.61266(13) 0.5384(4) 0.0226(5) Uani 1 1 d . . .
H23A H 1.0143 0.6316 0.5412 0.027 Uiso 1 1 calc R . .
H23B H 0.9305 0.6046 0.6403 0.027 Uiso 1 1 calc R . .
C24 C 0.9096(3) 0.55975(12) 0.4535(3) 0.0184(5) Uani 1 1 d . . .
H24A H 0.9944 0.5361 0.5037 0.022 Uiso 1 1 calc R . .
H24B H 0.9110 0.5674 0.3541 0.022 Uiso 1 1 calc R . .
C25 C 0.8370(3) 0.34010(10) 0.3334(3) 0.0133(4) Uani 1 1 d . . .
H25 H 0.8319 0.3259 0.4278 0.016 Uiso 1 1 calc R . .
C26 C 0.7430(3) 0.30355(12) 0.2089(3) 0.0161(4) Uani 1 1 d . . .
H26A H 0.6416 0.3017 0.2116 0.019 Uiso 1 1 calc R . .
H26B H 0.7379 0.3194 0.1139 0.019 Uiso 1 1 calc R . .
C27 C 0.8068(3) 0.24670(12) 0.2216(3) 0.0189(5) Uani 1 1 d . . .
H27A H 0.7481 0.2252 0.1358 0.023 Uiso 1 1 calc R . .
H27B H 0.7995 0.2291 0.3102 0.023 Uiso 1 1 calc R . .
C28 C 0.9677(4) 0.24726(13) 0.2300(3) 0.0201(5) Uani 1 1 d . . .
H28A H 0.9742 0.2612 0.1371 0.024 Uiso 1 1 calc R . .
H28B H 1.0070 0.2100 0.2441 0.024 Uiso 1 1 calc R . .
C29 C 1.0602(4) 0.28292(13) 0.3571(3) 0.0218(5) Uani 1 1 d . . .
H29A H 1.0611 0.2671 0.4508 0.026 Uiso 1 1 calc R . .
H29B H 1.1630 0.2842 0.3582 0.026 Uiso 1 1 calc R . .
C30 C 0.9976(3) 0.34038(12) 0.3426(3) 0.0173(4) Uani 1 1 d . . .
H30A H 1.0563 0.3621 0.4279 0.021 Uiso 1 1 calc R . .
H30B H 1.0056 0.3574 0.2536 0.021 Uiso 1 1 calc R . .
Cl1S Cl 0.05345(10) 0.51143(4) 0.14661(10) 0.03173(18) Uani 1 1 d . . .
C1S C 0.1339(4) 0.51178(16) 0.0086(4) 0.0259(6) Uani 1 1 d . . .
H1S H 0.0711 0.4901 -0.0764 0.031 Uiso 1 1 calc R . .
Cl5S Cl 0.14481(16) 0.57920(5) -0.04975(13) 0.0438(3) Uani 1 1 d . . .
Cl6S Cl 0.31146(12) 0.48345(6) 0.07423(11) 0.0409(2) Uani 1 1 d . . .
Cl2S Cl 0.41776(10) 0.35737(5) 0.95036(10) 0.03266(18) Uani 1 1 d . . .
C2S C 0.2337(4) 0.34138(15) 0.9200(4) 0.0253(6) Uani 1 1 d . . .
H2S H 0.1738 0.3751 0.8938 0.030 Uiso 1 1 calc R . .
Cl3S Cl 0.21598(14) 0.31441(5) 1.08110(12) 0.0411(2) Uani 1 1 d . . .
Cl4S Cl 0.16707(11) 0.29470(4) 0.77398(11) 0.03205(17) Uani 1 1 d . . .
C3S C 0.3339(6) 0.18018(18) 0.0237(4) 0.0390(10) Uani 1 1 d . . .
H3S H 0.2904 0.2155 -0.0196 0.047 Uiso 1 1 calc R . .
Cl7S Cl 0.47642(17) 0.16343(7) -0.04480(13) 0.0533(4) Uani 1 1 d . . .
Cl8S Cl 0.19378(13) 0.13066(6) -0.02782(14) 0.0461(3) Uani 1 1 d . . .
Cl9S Cl 0.40628(17) 0.18738(5) 0.21485(10) 0.0454(3) Uani 1 1 d . . .

loop_
_atom_site_aniso_label
_atom_site_aniso_U_11
_atom_site_aniso_U_22
_atom_site_aniso_U_33
_atom_site_aniso_U_23
_atom_site_aniso_U_13
_atom_site_aniso_U_12
Pt1 0.00799(3) 0.00904(3) 0.00913(3) -0.00075(3) 0.00303(2) -0.00079(3)
Cl1 0.0154(3) 0.0233(3) 0.01001(19) -0.00045(17) 0.00384(18) -0.00256(19)
C1 0.0128(9) 0.0080(8) 0.0099(7) -0.0006(6) 0.0057(7) -0.0009(6)
N1 0.0097(7) 0.0088(11) 0.0192(7) 0.0001(7) 0.0054(6) -0.0011(7)
N2 0.0110(8) 0.0108(8) 0.0170(8) -0.0009(6) 0.0061(7) -0.0019(6)
C2 0.0124(10) 0.0138(11) 0.0303(13) -0.0007(9) 0.0075(9) -0.0024(8)
N3 0.0142(9) 0.0113(8) 0.0108(7) 0.0013(6) 0.0040(6) 0.0003(6)
C3 0.0118(10) 0.0134(11) 0.0323(13) -0.0005(9) 0.0100(10) -0.0037(8)
C4 0.0120(9) 0.0102(9) 0.0170(9) 0.0009(7) 0.0064(8) 0.0000(7)
N4 0.0150(9) 0.0122(8) 0.0116(7) 0.0005(6) 0.0048(7) 0.0014(7)
C5 0.0134(10) 0.0152(11) 0.0158(9) 0.0010(8) 0.0050(8) 0.0025(8)
C6 0.0150(11) 0.0161(11) 0.0208(10) 0.0040(8) 0.0079(9) 0.0034(8)
C7 0.0224(13) 0.0149(11) 0.0233(12) -0.0007(9) 0.0103(10) 0.0025(9)
Cl8 0.0094(2) 0.0184(3) 0.0150(2) -0.00045(18) 0.00359(17) -0.00335(17)
C8 0.0267(14) 0.0140(11) 0.0186(10) -0.0018(8) 0.0065(10) 0.0013(9)
C9 0.0225(12) 0.0125(10) 0.0175(10) 0.0005(8) 0.0040(9) 0.0018(8)
C10 0.0153(10) 0.0092(9) 0.0143(9) -0.0008(7) 0.0058(8) -0.0009(7)
C11 0.0251(13) 0.0124(10) 0.0131(9) -0.0006(7) 0.0083(9) -0.0007(8)
C12 0.0281(14) 0.0145(11) 0.0146(10) 0.0002(8) 0.0047(9) 0.0003(9)
C13 0.0267(14) 0.0117(10) 0.0168(10) 0.0012(8) 0.0038(9) 0.0007(9)
C14 0.0248(13) 0.0125(10) 0.0170(10) -0.0035(8) 0.0079(9) 0.0007(9)
C15 0.0185(11) 0.0111(10) 0.0138(9) -0.0016(7) 0.0046(8) -0.0007(8)
C16 0.0091(8) 0.0113(8) 0.0126(8) 0.0005(7) 0.0046(7) 0.0000(7)
C17 0.0221(12) 0.0148(11) 0.0148(9) 0.0033(8) 0.0083(9) 0.0031(8)
C18 0.0235(12) 0.0184(13) 0.0128(8) 0.0016(7) 0.0072(8) 0.0023(8)
C19 0.0117(9) 0.0101(9) 0.0168(9) 0.0012(7) 0.0063(8) -0.0006(7)
C20 0.0132(10) 0.0131(10) 0.0217(11) -0.0007(8) 0.0046(8) 0.0010(8)
C21 0.0188(12) 0.0140(11) 0.0302(13) -0.0046(10) 0.0067(10) 0.0016(9)
C22 0.0258(14) 0.0107(11) 0.0312(14) 0.0003(10) 0.0065(12) -0.0031(9)
C23 0.0187(12) 0.0175(12) 0.0286(13) -0.0009(10) 0.0040(10) -0.0073(9)
C24 0.0128(11) 0.0173(12) 0.0243(11) 0.0034(9) 0.0055(9) -0.0020(8)
C25 0.0177(11) 0.0102(9) 0.0125(8) -0.0011(7) 0.0057(8) 0.0016(7)
C26 0.0140(10) 0.0185(12) 0.0146(9) -0.0037(8) 0.0034(8) -0.0016(8)
C27 0.0228(13) 0.0171(12) 0.0173(10) -0.0039(8) 0.0074(9) -0.0021(9)
C28 0.0236(13) 0.0175(12) 0.0187(10) -0.0055(9) 0.0064(9) 0.0012(9)
C29 0.0217(13) 0.0193(13) 0.0205(11) -0.0029(9) 0.0020(10) 0.0066(10)
C30 0.0144(11) 0.0160(11) 0.0187(10) -0.0050(8) 0.0019(8) 0.0020(8)
Cl1S 0.0291(4) 0.0421(5) 0.0294(4) -0.0060(3) 0.0169(3) -0.0045(3)
C1S 0.0237(15) 0.0339(18) 0.0203(12) -0.0062(11) 0.0077(11) -0.0020(12)
Cl5S 0.0690(8) 0.0326(5) 0.0409(5) -0.0018(4) 0.0333(5) -0.0002(5)
Cl6S 0.0285(4) 0.0638(8) 0.0311(4) -0.0057(4) 0.0110(3) 0.0080(4)
Cl2S 0.0210(4) 0.0410(5) 0.0316(4) 0.0058(3) 0.0033(3) -0.0020(3)
C2S 0.0248(15) 0.0238(15) 0.0266(13) 0.0072(11) 0.0077(11) 0.0043(11)
Cl3S 0.0541(6) 0.0405(6) 0.0385(5) 0.0164(4) 0.0284(5) 0.0131(5)
Cl4S 0.0330(4) 0.0282(4) 0.0337(4) 0.0006(3) 0.0099(3) -0.0038(3)
C3S 0.053(3) 0.0263(18) 0.0250(15) 0.0006(13) -0.0028(16) 0.0036(16)
Cl7S 0.0611(8) 0.0618(8) 0.0363(5) -0.0129(5) 0.0157(5) -0.0345(7)
Cl8S 0.0284(5) 0.0549(7) 0.0465(6) -0.0041(5) 0.0018(4) -0.0033(4)
Cl9S 0.0686(8) 0.0332(5) 0.0229(4) -0.0018(3) 0.0005(4) 0.0067(5)

loop_
_atom_type_symbol
_atom_type_description
_atom_type_scat_dispersion_real
_atom_type_scat_dispersion_imag
_atom_type_scat_source
C C 0.0033 0.0016 'International Tables Vol C Tables 4.2.6.8 and 6.1.1.4'
H H 0.0000 0.0000 'International Tables Vol C Tables 4.2.6.8 and 6.1.1.4'
N N 0.0061 0.0033 'International Tables Vol C Tables 4.2.6.8 and 6.1.1.4'
Cl Cl 0.1484 0.1585 'International Tables Vol C Tables 4.2.6.8 and 6.1.1.4'
Pt Pt -1.7033 8.3905 'International Tables Vol C Tables 4.2.6.8 and 6.1.1.4'

loop_
_geom_angle_atom_site_label_1
_geom_angle_atom_site_label_2
_geom_angle_atom_site_label_3
_geom_angle
_geom_angle_site_symmetry_1
_geom_angle_site_symmetry_3
_geom_angle_publ_flag
C1 Pt1 C16 94.66(9) . . ?
C1 Pt1 Cl1 87.57(6) . . ?
C16 Pt1 Cl1 177.01(8) . . ?
C1 Pt1 Cl8 176.35(7) . . ?
C16 Pt1 Cl8 88.16(7) . . ?
Cl1 Pt1 Cl8 89.70(2) . . ?
N1 C1 N2 104.8(2) . . ?
N1 C1 Pt1 129.6(2) . . ?
N2 C1 Pt1 125.42(18) . . ?
C1 N1 C2 111.3(3) . . ?
C1 N1 C4 124.1(2) . . ?
C2 N1 C4 123.1(2) . . ?
C1 N2 C3 110.1(2) . . ?
C1 N2 C10 126.6(2) . . ?
C3 N2 C10 122.9(2) . . ?
C3 C2 N1 106.9(2) . . ?
C16 N3 C17 109.9(2) . . ?
C16 N3 C19 126.3(2) . . ?
C17 N3 C19 123.0(2) . . ?
C2 C3 N2 106.8(2) . . ?
N1 C4 C5 111.4(2) . . ?
N1 C4 C9 108.9(2) . . ?
C5 C4 C9 111.7(2) . . ?
C16 N4 C18 110.3(2) . . ?
C16 N4 C25 124.9(2) . . ?
C18 N4 C25 123.2(2) . . ?
C4 C5 C6 111.7(2) . . ?
C7 C6 C5 111.2(2) . . ?
C8 C7 C6 109.8(2) . . ?
C9 C8 C7 110.9(2) . . ?
C8 C9 C4 110.9(2) . . ?
N2 C10 C15 111.5(2) . . ?
N2 C10 C11 110.7(2) . . ?
C15 C10 C11 110.5(2) . . ?
C12 C11 C10 110.7(2) . . ?
C11 C12 C13 112.0(2) . . ?
C12 C13 C14 110.7(2) . . ?
C15 C14 C13 111.4(2) . . ?
C10 C15 C14 110.6(2) . . ?
N4 C16 N3 105.5(2) . . ?
N4 C16 Pt1 128.25(19) . . ?
N3 C16 Pt1 126.12(18) . . ?
C18 C17 N3 107.2(2) . . ?
C17 C18 N4 107.1(2) . . ?
N3 C19 C20 111.1(2) . . ?
N3 C19 C24 110.4(2) . . ?
C20 C19 C24 110.8(2) . . ?
C19 C20 C21 109.9(2) . . ?
C22 C21 C20 112.1(3) . . ?
C21 C22 C23 109.8(2) . . ?
C24 C23 C22 111.4(3) . . ?
C23 C24 C19 110.2(2) . . ?
N4 C25 C30 108.9(2) . . ?
N4 C25 C26 111.2(2) . . ?
C30 C25 C26 111.4(2) . . ?
C27 C26 C25 111.5(2) . . ?
C26 C27 C28 111.8(2) . . ?
C27 C28 C29 110.5(2) . . ?
C30 C29 C28 110.9(2) . . ?
C25 C30 C29 111.3(3) . . ?
Cl6S C1S Cl1S 110.4(2) . . ?
Cl6S C1S Cl5S 109.5(2) . . ?
Cl1S C1S Cl5S 109.7(2) . . ?
Cl2S C2S Cl3S 109.71(19) . . ?
Cl2S C2S Cl4S 110.7(2) . . ?
Cl3S C2S Cl4S 110.2(2) . . ?
Cl9S C3S Cl8S 111.1(3) . . ?
Cl9S C3S Cl7S 110.0(3) . . ?
Cl8S C3S Cl7S 110.4(2) . . ?

loop_
_geom_bond_atom_site_label_1
_geom_bond_atom_site_label_2
_geom_bond_distance
_geom_bond_site_symmetry_2
_geom_bond_publ_flag
Pt1 C1 1.979(2) . ?
Pt1 C16 1.991(2) . ?
Pt1 Cl1 2.3657(6) . ?
Pt1 Cl8 2.3701(6) . ?
C1 N1 1.356(3) . ?
C1 N2 1.360(3) . ?
N1 C2 1.375(4) . ?
N1 C4 1.484(4) . ?
N2 C3 1.398(3) . ?
N2 C10 1.469(4) . ?
C2 C3 1.349(4) . ?
N3 C16 1.361(3) . ?
N3 C17 1.393(3) . ?
N3 C19 1.469(3) . ?
C4 C5 1.526(4) . ?
C4 C9 1.539(4) . ?
N4 C16 1.359(3) . ?
N4 C18 1.389(3) . ?
N4 C25 1.474(4) . ?
C5 C6 1.537(4) . ?
C6 C7 1.535(4) . ?
C7 C8 1.535(4) . ?
C8 C9 1.530(4) . ?
C10 C15 1.528(4) . ?
C10 C11 1.540(3) . ?
C11 C12 1.529(4) . ?
C12 C13 1.530(4) . ?
C13 C14 1.531(4) . ?
C14 C15 1.529(4) . ?
C17 C18 1.345(4) . ?
C19 C20 1.526(4) . ?
C19 C24 1.533(4) . ?
C20 C21 1.539(4) . ?
C21 C22 1.516(5) . ?
C22 C23 1.548(5) . ?
C23 C24 1.532(5) . ?
C25 C30 1.524(4) . ?
C25 C26 1.538(4) . ?
C26 C27 1.526(4) . ?
C27 C28 1.529(4) . ?
C28 C29 1.536(4) . ?
C29 C30 1.535(4) . ?
Cl1S C1S 1.766(3) . ?
C1S Cl6S 1.760(4) . ?
C1S Cl5S 1.780(4) . ?
Cl2S C2S 1.746(4) . ?
C2S Cl3S 1.766(3) . ?
C2S Cl4S 1.775(4) . ?
C3S Cl9S 1.759(4) . ?
C3S Cl8S 1.769(5) . ?
C3S Cl7S 1.771(6) . ?

loop_
_geom_torsion_atom_site_label_1
_geom_torsion_atom_site_label_2
_geom_torsion_atom_site_label_3
_geom_torsion_atom_site_label_4
_geom_torsion
_geom_torsion_site_symmetry_1
_geom_torsion_site_symmetry_2
_geom_torsion_site_symmetry_3
_geom_torsion_site_symmetry_4
_geom_torsion_publ_flag
C16 Pt1 C1 N1 -77.3(2) . . . . ?
Cl1 Pt1 C1 N1 100.7(2) . . . . ?
Cl8 Pt1 C1 N1 142.4(9) . . . . ?
C16 Pt1 C1 N2 106.8(2) . . . . ?
Cl1 Pt1 C1 N2 -75.22(19) . . . . ?
Cl8 Pt1 C1 N2 -33.6(12) . . . . ?
N2 C1 N1 C2 0.4(3) . . . . ?
Pt1 C1 N1 C2 -176.20(19) . . . . ?
N2 C1 N1 C4 166.9(2) . . . . ?
Pt1 C1 N1 C4 -9.7(3) . . . . ?
N1 C1 N2 C3 0.3(3) . . . . ?
Pt1 C1 N2 C3 177.03(18) . . . . ?
N1 C1 N2 C10 -172.8(2) . . . . ?
Pt1 C1 N2 C10 3.9(3) . . . . ?
C1 N1 C2 C3 -0.9(3) . . . . ?
C4 N1 C2 C3 -167.6(2) . . . . ?
N1 C2 C3 N2 1.0(3) . . . . ?
C1 N2 C3 C2 -0.8(3) . . . . ?
C10 N2 C3 C2 172.6(2) . . . . ?
C1 N1 C4 C5 145.4(2) . . . . ?
C2 N1 C4 C5 -49.6(3) . . . . ?
C1 N1 C4 C9 -90.9(3) . . . . ?
C2 N1 C4 C9 74.1(3) . . . . ?
N1 C4 C5 C6 175.4(2) . . . . ?
C9 C4 C5 C6 53.3(3) . . . . ?
C4 C5 C6 C7 -55.0(3) . . . . ?
C5 C6 C7 C8 57.1(3) . . . . ?
C6 C7 C8 C9 -58.5(3) . . . . ?
C7 C8 C9 C4 57.2(3) . . . . ?
N1 C4 C9 C8 -177.9(2) . . . . ?
C5 C4 C9 C8 -54.4(3) . . . . ?
C1 N2 C10 C15 -127.7(2) . . . . ?
C3 N2 C10 C15 60.0(3) . . . . ?
C1 N2 C10 C11 108.9(3) . . . . ?
C3 N2 C10 C11 -63.4(3) . . . . ?
N2 C10 C11 C12 -179.6(2) . . . . ?
C15 C10 C11 C12 56.4(3) . . . . ?
C10 C11 C12 C13 -55.2(3) . . . . ?
C11 C12 C13 C14 54.6(3) . . . . ?
C12 C13 C14 C15 -55.5(3) . . . . ?
N2 C10 C15 C14 178.9(2) . . . . ?
C11 C10 C15 C14 -57.5(3) . . . . ?
C13 C14 C15 C10 57.4(3) . . . . ?
C18 N4 C16 N3 1.1(3) . . . . ?
C25 N4 C16 N3 166.7(2) . . . . ?
C18 N4 C16 Pt1 -175.5(2) . . . . ?
C25 N4 C16 Pt1 -9.9(4) . . . . ?
C17 N3 C16 N4 -0.4(3) . . . . ?
C19 N3 C16 N4 -170.1(2) . . . . ?
C17 N3 C16 Pt1 176.27(19) . . . . ?
C19 N3 C16 Pt1 6.6(4) . . . . ?
C1 Pt1 C16 N4 -80.5(2) . . . . ?
Cl1 Pt1 C16 N4 141.5(12) . . . . ?
Cl8 Pt1 C16 N4 97.2(2) . . . . ?
C1 Pt1 C16 N3 103.6(2) . . . . ?
Cl1 Pt1 C16 N3 -34.4(15) . . . . ?
Cl8 Pt1 C16 N3 -78.8(2) . . . . ?
C16 N3 C17 C18 -0.4(3) . . . . ?
C19 N3 C17 C18 169.7(2) . . . . ?
N3 C17 C18 N4 1.0(3) . . . . ?
C16 N4 C18 C17 -1.3(3) . . . . ?
C25 N4 C18 C17 -167.2(2) . . . . ?
C16 N3 C19 C20 -136.1(3) . . . . ?
C17 N3 C19 C20 55.6(3) . . . . ?
C16 N3 C19 C24 100.7(3) . . . . ?
C17 N3 C19 C24 -67.7(3) . . . . ?
N3 C19 C20 C21 179.5(2) . . . . ?
C24 C19 C20 C21 -57.4(3) . . . . ?
C19 C20 C21 C22 57.4(3) . . . . ?
C20 C21 C22 C23 -56.0(4) . . . . ?
C21 C22 C23 C24 55.8(4) . . . . ?
C22 C23 C24 C19 -56.8(3) . . . . ?
N3 C19 C24 C23 -178.8(2) . . . . ?
C20 C19 C24 C23 57.7(3) . . . . ?
C16 N4 C25 C30 -92.1(3) . . . . ?
C18 N4 C25 C30 71.7(3) . . . . ?
C16 N4 C25 C26 144.8(2) . . . . ?
C18 N4 C25 C26 -51.4(3) . . . . ?
N4 C25 C26 C27 175.6(2) . . . . ?
C30 C25 C26 C27 54.0(3) . . . . ?
C25 C26 C27 C28 -54.6(3) . . . . ?
C26 C27 C28 C29 55.8(3) . . . . ?
C27 C28 C29 C30 -56.5(4) . . . . ?
N4 C25 C30 C29 -178.0(2) . . . . ?
C26 C25 C30 C29 -55.0(3) . . . . ?
C28 C29 C30 C25 56.5(3) . . . . ?
